data_4312847
loop_
_publ_author_name
'N. Kotsakis'
'C. P. Raptopoulou'
'V. Tangoulis'
'A. Terzis'
'J. Giapintzakis'
'T. Jakusch'
'T. Kiss'
'A. Salifoglou'

_publ_section_title
;
 Correlations of Synthetic, Spectroscopic, Structural, and Speciation
 Studies in the Biologically Relevant Cobalt(II)-Citrate System: The Tale
 of the First Aqueous Dinuclear Cobalt(II)-Citrate Complex
;
_journal_name_full 'Inorganic Chemistry'
_journal_page_first 22
_journal_page_last 31
_journal_paper_doi 10.1021/ic011272l
_journal_volume 42
_journal_year 2003
_chemical_formula_sum 'C12 H30 Co2 Na2 O24'
_chemical_formula_weight 722.20
_chemical_name_systematic
;
  ?
;
_space_group_IT_number 14
_symmetry_cell_setting monoclinic
_symmetry_space_group_name_Hall '-P 2ybc'
_symmetry_space_group_name_H-M 'P 1 21/c 1'
_atom_sites_solution_hydrogens geom
_atom_sites_solution_primary direct
_atom_sites_solution_secondary difmap
_audit_creation_method SHELXL-97
_cell_angle_alpha 90.00
_cell_angle_beta 99.93(2)
_cell_angle_gamma 90.00
_cell_formula_units_Z 2
_cell_length_a 9.234(4)
_cell_length_b 11.913(6)
_cell_length_c 11.728(6)
_cell_measurement_reflns_used 25
_cell_measurement_temperature 298
_cell_measurement_theta_max 11.6
_cell_measurement_theta_min 5.6
_cell_volume 1270.8(11)
_computing_cell_refinement 'Program LEAST (UCLA Crystallographic package, C.E.Strouse 1994)'
_computing_data_collection 'Program COLLECT (UCLA Crystallographic package, C.E.Strouse 1994)'
_computing_data_reduction 'Program REDUCE (UCLA Crystallographic package, C.E.Strouse 1994)'
_computing_molecular_graphics ORTEP
_computing_structure_refinement 'SHELXL-97 (Sheldrick, 1997)'
_computing_structure_solution 'SHELXS-97 (Sheldrick, 1990)'
_diffrn_ambient_temperature 298
_diffrn_measured_fraction_theta_full 1.000
_diffrn_measured_fraction_theta_max 1.000
_diffrn_measurement_device_type 'Crystal Logic Dual Goniometer diffractometer'
_diffrn_measurement_method 'theta-2theta scans'
_diffrn_radiation_monochromator graphite
_diffrn_radiation_source 'fine-focus sealed tube'
_diffrn_radiation_type MoK\a
_diffrn_radiation_wavelength 0.71073
_diffrn_reflns_av_R_equivalents 0.0134
_diffrn_reflns_av_sigmaI/netI 0.0437
_diffrn_reflns_limit_h_max 10
_diffrn_reflns_limit_h_min -10
_diffrn_reflns_limit_k_max 14
_diffrn_reflns_limit_k_min 0
_diffrn_reflns_limit_l_max 13
_diffrn_reflns_limit_l_min 0
_diffrn_reflns_number 2341
_diffrn_reflns_theta_full 25.00
_diffrn_reflns_theta_max 25.00
_diffrn_reflns_theta_min 2.24
_diffrn_standards_decay_% 2.9
_diffrn_standards_interval_count 97
_diffrn_standards_number 3
_exptl_absorpt_coefficient_mu 1.446
_exptl_absorpt_correction_T_max 1.00
_exptl_absorpt_correction_T_min 0.84
_exptl_absorpt_correction_type 'psi-scan empirical'
_exptl_crystal_colour pink
_exptl_crystal_density_diffrn 1.887
_exptl_crystal_density_meas 1.87
_exptl_crystal_density_method 'floating method'
_exptl_crystal_description parallelipiped
_exptl_crystal_F_000 740
_exptl_crystal_size_max 0.22
_exptl_crystal_size_mid 0.20
_exptl_crystal_size_min 0.05
_refine_diff_density_max 0.629
_refine_diff_density_min -0.693
_refine_diff_density_rms 0.076
_refine_ls_extinction_method none
_refine_ls_goodness_of_fit_ref 1.057
_refine_ls_hydrogen_treatment mixed
_refine_ls_matrix_type full
_refine_ls_number_parameters 241
_refine_ls_number_reflns 2224
_refine_ls_number_restraints 0
_refine_ls_restrained_S_all 1.057
_refine_ls_R_factor_all 0.0343
_refine_ls_R_factor_gt 0.0297
_refine_ls_shift/su_max 0.003
_refine_ls_shift/su_mean 0.000
_refine_ls_structure_factor_coef Fsqd
_refine_ls_weighting_details 'calc w=1/[\s^2^(Fo^2^)+(0.0408P)^2^+0.6652P] where P=(Fo^2^+2Fc^2^)/3'
_refine_ls_weighting_scheme calc
_refine_ls_wR_factor_gt 0.0792
_refine_ls_wR_factor_ref 0.0833
_reflns_number_gt 1968
_reflns_number_total 2224
_reflns_threshold_expression >2sigma(I)
_cod_data_source_file ic011272l_2.cif
_cod_data_source_block she98
_cod_original_cell_volume 1271(1)
_cod_database_code 4312847

loop_
_symmetry_equiv_pos_as_xyz
'x, y, z'
'x, -y+1/2, z+1/2'
'-x, -y, -z'
'-x, y-1/2, -z-1/2'

loop_
_atom_site_label
_atom_site_type_symbol
_atom_site_fract_x
_atom_site_fract_y
_atom_site_fract_z
_atom_site_U_iso_or_equiv
_atom_site_adp_type
_atom_site_occupancy
_atom_site_symmetry_multiplicity
_atom_site_calc_flag
_atom_site_refinement_flags
_atom_site_disorder_assembly
_atom_site_disorder_group
Co Co 0.40667(3) 0.67932(2) 0.10491(2) 0.01653(13) Uani 1 1 d . . .
OW1 O 0.34665(19) 0.68453(15) 0.27259(14) 0.0207(4) Uani 1 1 d . . .
OW2 O 0.19028(19) 0.73326(16) 0.03365(16) 0.0271(4) Uani 1 1 d . . .
O1 O 0.4722(2) 0.84562(14) 0.11478(16) 0.0283(4) Uani 1 1 d . . .
O3 O 0.50444(18) 0.67266(15) -0.05033(14) 0.0172(3) Uani 1 1 d . . .
O5 O 0.61740(17) 0.63166(15) 0.17006(14) 0.0254(4) Uani 1 1 d . . .
O7 O 0.64993(18) 0.48589(13) -0.07988(15) 0.0246(4) Uani 1 1 d . . .
C1 C 0.5818(2) 0.89271(18) 0.08259(19) 0.0202(5) Uani 1 1 d . . .
O2 O 0.6292(2) 0.98625(14) 0.11674(16) 0.0311(4) Uani 1 1 d . . .
C2 C 0.6597(3) 0.83563(19) -0.0056(2) 0.0224(5) Uani 1 1 d . . .
C3 C 0.6564(2) 0.70757(18) -0.01173(18) 0.0165(4) Uani 1 1 d . . .
C4 C 0.7134(2) 0.66040(19) 0.1100(2) 0.0201(5) Uani 1 1 d . . .
O4 O 0.84638(19) 0.65741(19) 0.14291(18) 0.0393(5) Uani 1 1 d . . .
C5 C 0.7506(3) 0.66716(19) -0.0983(2) 0.0219(5) Uani 1 1 d . . .
C6 C 0.7573(2) 0.54041(19) -0.10968(18) 0.0198(5) Uani 1 1 d . . .
O6 O 0.86056(18) 0.49783(14) -0.14783(16) 0.0298(4) Uani 1 1 d . . .
Na Na 0.08058(10) 0.67864(8) 0.21484(9) 0.0271(2) Uani 1 1 d . . .
OW3 O 0.0820(2) 0.64528(17) -0.17801(19) 0.0334(4) Uani 1 1 d . . .
OW4 O 0.9168(4) 0.0728(2) 0.0998(2) 0.0499(6) Uani 1 1 d . . .
OW5 O 0.2449(3) 0.9646(2) 0.1866(2) 0.0454(6) Uani 1 1 d . . .
HO3 H 0.511(3) 0.616(2) -0.065(2) 0.009(7) Uiso 1 1 d . . .
H2A H 0.758(3) 0.854(2) 0.005(2) 0.017(6) Uiso 1 1 d . . .
H2B H 0.616(3) 0.866(3) -0.083(3) 0.032(7) Uiso 1 1 d . . .
H5A H 0.842(3) 0.695(2) -0.081(3) 0.029(7) Uiso 1 1 d . . .
H5B H 0.712(4) 0.697(3) -0.172(3) 0.043(9) Uiso 1 1 d . . .
HW1A H 0.361(3) 0.624(3) 0.303(3) 0.031(8) Uiso 1 1 d . . .
HW1B H 0.389(4) 0.732(3) 0.318(4) 0.058(11) Uiso 1 1 d . . .
HW2A H 0.157(4) 0.694(3) -0.031(4) 0.055(11) Uiso 1 1 d . . .
HW2B H 0.168(4) 0.798(3) 0.018(3) 0.049(10) Uiso 1 1 d . . .
HW3A H 0.140(4) 0.611(3) -0.212(3) 0.055(11) Uiso 1 1 d . . .
HW3B H 0.021(4) 0.608(3) -0.173(3) 0.052(12) Uiso 1 1 d . . .
HW4A H 0.847(6) 0.032(5) 0.099(5) 0.093(18) Uiso 1 1 d . . .
HW4B H 0.985(5) 0.038(4) 0.095(4) 0.064(15) Uiso 1 1 d . . .
HW5A H 0.329(5) 0.937(4) 0.183(4) 0.071(14) Uiso 1 1 d . . .
HW5B H 0.288(5) 1.007(4) 0.232(4) 0.066(13) Uiso 1 1 d . . .

loop_
_atom_site_aniso_label
_atom_site_aniso_U_11
_atom_site_aniso_U_22
_atom_site_aniso_U_33
_atom_site_aniso_U_23
_atom_site_aniso_U_13
_atom_site_aniso_U_12
Co 0.0178(2) 0.01506(19) 0.01719(19) -0.00071(10) 0.00432(13) -0.00089(10)
OW1 0.0255(9) 0.0185(9) 0.0177(8) 0.0004(7) 0.0030(7) -0.0016(7)
OW2 0.0274(9) 0.0252(10) 0.0271(9) 0.0030(8) 0.0003(7) 0.0033(8)
O1 0.0345(10) 0.0177(8) 0.0368(10) -0.0042(7) 0.0176(8) -0.0037(7)
O3 0.0189(8) 0.0142(9) 0.0180(8) -0.0020(6) 0.0024(6) -0.0010(6)
O5 0.0220(8) 0.0327(9) 0.0215(8) 0.0087(7) 0.0038(6) 0.0023(7)
O7 0.0268(9) 0.0168(8) 0.0331(9) -0.0041(7) 0.0136(7) -0.0047(7)
C1 0.0254(11) 0.0152(11) 0.0193(11) 0.0008(9) 0.0021(9) 0.0028(9)
O2 0.0402(10) 0.0200(9) 0.0336(10) -0.0119(7) 0.0078(8) -0.0065(7)
C2 0.0258(13) 0.0153(11) 0.0277(13) -0.0026(9) 0.0094(10) -0.0046(9)
C3 0.0167(10) 0.0158(10) 0.0176(11) -0.0014(8) 0.0050(8) -0.0035(8)
C4 0.0195(12) 0.0181(11) 0.0218(12) -0.0028(9) 0.0012(9) 0.0005(9)
O4 0.0177(9) 0.0601(13) 0.0381(11) 0.0049(10) -0.0009(8) -0.0003(8)
C5 0.0255(13) 0.0182(12) 0.0243(13) -0.0027(9) 0.0112(10) -0.0041(9)
C6 0.0223(11) 0.0198(11) 0.0179(10) -0.0039(9) 0.0048(8) -0.0036(9)
O6 0.0277(9) 0.0225(9) 0.0433(11) -0.0079(7) 0.0171(8) -0.0014(7)
Na 0.0205(5) 0.0290(5) 0.0306(5) -0.0063(4) 0.0014(4) 0.0020(4)
OW3 0.0310(11) 0.0285(10) 0.0434(11) -0.0038(9) 0.0138(9) -0.0040(9)
OW4 0.0674(17) 0.0381(13) 0.0469(14) 0.0007(10) 0.0178(13) -0.0068(13)
OW5 0.0517(14) 0.0408(12) 0.0501(13) -0.0171(11) 0.0266(11) -0.0158(11)

loop_
_atom_type_symbol
_atom_type_description
_atom_type_scat_dispersion_real
_atom_type_scat_dispersion_imag
_atom_type_scat_source
C C 0.0033 0.0016 'International Tables Vol C Tables 4.2.6.8 and 6.1.1.4'
H H 0.0000 0.0000 'International Tables Vol C Tables 4.2.6.8 and 6.1.1.4'
O O 0.0106 0.0060 'International Tables Vol C Tables 4.2.6.8 and 6.1.1.4'
Na Na 0.0362 0.0249 'International Tables Vol C Tables 4.2.6.8 and 6.1.1.4'
Co Co 0.3494 0.9721 'International Tables Vol C Tables 4.2.6.8 and 6.1.1.4'

loop_
_geom_angle_atom_site_label_1
_geom_angle_atom_site_label_2
_geom_angle_atom_site_label_3
_geom_angle
_geom_angle_site_symmetry_1
_geom_angle_site_symmetry_3
_geom_angle_publ_flag
O5 Co O7 89.41(7) . 3_665 ?
O5 Co O1 89.70(8) . . ?
O7 Co O1 174.22(7) 3_665 . ?
O5 Co OW2 178.01(7) . . ?
O7 Co OW2 92.00(7) 3_665 . ?
O1 Co OW2 88.77(8) . . ?
O5 Co OW1 92.60(7) . . ?
O7 Co OW1 93.43(7) 3_665 . ?
O1 Co OW1 92.32(7) . . ?
OW2 Co OW1 88.72(7) . . ?
O5 Co O3 78.25(7) . . ?
O7 Co O3 88.70(7) 3_665 . ?
O1 Co O3 85.52(7) . . ?
OW2 Co O3 100.37(7) . . ?
OW1 Co O3 170.60(6) . . ?
O5 Co Na 133.69(6) . . ?
O7 Co Na 80.48(5) 3_665 . ?
O1 Co Na 104.20(5) . . ?
OW2 Co Na 48.02(6) . . ?
OW1 Co Na 43.83(5) . . ?
O3 Co Na 145.53(5) . . ?
Co OW1 Na 98.79(7) . . ?
Co OW2 Na 94.33(7) . . ?
C1 O1 Co 130.28(15) . . ?
C3 O3 Co 104.27(12) . . ?
C4 O5 Co 115.34(15) . . ?
C6 O7 Co 129.70(15) . 3_665 ?
O2 C1 O1 123.8(2) . . ?
O2 C1 C2 116.2(2) . . ?
O1 C1 C2 120.0(2) . . ?
C1 C2 C3 118.16(19) . . ?
O3 C3 C5 109.39(18) . . ?
O3 C3 C2 108.03(19) . . ?
C5 C3 C2 109.77(18) . . ?
O3 C3 C4 109.88(17) . . ?
C5 C3 C4 111.07(19) . . ?
C2 C3 C4 108.65(18) . . ?
O4 C4 O5 125.2(2) . . ?
O4 C4 C3 117.8(2) . . ?
O5 C4 C3 116.93(19) . . ?
C4 O4 Na 170.7(2) . 1_655 ?
C6 C5 C3 114.15(19) . . ?
O6 C6 O7 125.0(2) . . ?
O6 C6 C5 119.2(2) . . ?
O7 C6 C5 115.77(19) . . ?
C6 O6 Na 137.02(15) . 3_665 ?
O4 Na O6 92.17(8) 1_455 3_665 ?
O4 Na OW1 171.86(8) 1_455 . ?
O6 Na OW1 80.66(7) 3_665 . ?
O4 Na OW3 102.35(9) 1_455 2_565 ?
O6 Na OW3 164.24(8) 3_665 2_565 ?
OW1 Na OW3 85.22(7) . 2_565 ?
O4 Na OW4 97.84(10) 1_455 4_666 ?
O6 Na OW4 82.61(9) 3_665 4_666 ?
OW1 Na OW4 85.13(9) . 4_666 ?
OW3 Na OW4 89.29(9) 2_565 4_666 ?
O4 Na OW2 102.26(8) 1_455 . ?
O6 Na OW2 78.69(7) 3_665 . ?
OW1 Na OW2 72.68(7) . . ?
OW3 Na OW2 103.78(8) 2_565 . ?
OW4 Na OW2 152.90(9) 4_666 . ?
O4 Na Co 135.79(7) 1_455 . ?
O6 Na Co 67.12(5) 3_665 . ?
OW1 Na Co 37.38(5) . . ?
OW3 Na Co 105.12(6) 2_565 . ?
OW4 Na Co 116.31(8) 4_666 . ?
OW2 Na Co 37.65(4) . . ?

loop_
_geom_bond_atom_site_label_1
_geom_bond_atom_site_label_2
_geom_bond_distance
_geom_bond_site_symmetry_2
_geom_bond_publ_flag
Co O5 2.0444(18) . ?
Co O7 2.0444(19) 3_665 ?
Co O1 2.0689(19) . ?
Co OW2 2.128(2) . ?
Co OW1 2.1341(19) . ?
Co O3 2.1687(19) . ?
Co Na 3.4738(17) . ?
OW1 Na 2.434(2) . ?
OW2 Na 2.590(2) . ?
O1 C1 1.271(3) . ?
O3 C3 1.459(3) . ?
O5 C4 1.270(3) . ?
O7 C6 1.283(3) . ?
O7 Co 2.0444(19) 3_665 ?
C1 O2 1.238(3) . ?
C1 C2 1.518(3) . ?
C2 C3 1.527(3) . ?
C3 C5 1.524(3) . ?
C3 C4 1.540(3) . ?
C4 O4 1.223(3) . ?
O4 Na 2.196(2) 1_655 ?
C5 C6 1.518(3) . ?
C6 O6 1.231(3) . ?
O6 Na 2.341(2) 3_665 ?
Na O4 2.196(2) 1_455 ?
Na O6 2.341(2) 3_665 ?
Na OW3 2.444(2) 2_565 ?
Na OW4 2.510(3) 4_666 ?
OW3 Na 2.444(2) 2_564 ?
OW4 Na 2.510(3) 4_656 ?
